data_4306468
loop_
_publ_author_name
'Theresa M. McCormick'
'Suning Wang'

_publ_section_title
;
Racemic Atropisomeric N,N-Chelate Ligands for Recognizing Chiral
Carboxylates via Zn(II) Coordination: Structure, Fluorescence, and Circular
Dichroism
;
_journal_name_full 'Inorganic Chemistry'
_journal_page_first 10017
_journal_page_last 10024
_journal_paper_doi 10.1021/ic801269z
_journal_volume 47
_journal_year 2008
_chemical_formula_sum 'C68 H42 F6 N8 O4 Zn'
_chemical_formula_weight 1214.47
_chemical_name_systematic
;
 ?
;
_space_group_IT_number 15
_symmetry_cell_setting monoclinic
_symmetry_space_group_name_Hall '-C 2yc'
_symmetry_space_group_name_H-M 'C 1 2/c 1'
_atom_sites_solution_hydrogens geom
_atom_sites_solution_primary direct
_atom_sites_solution_secondary difmap
_audit_creation_method SHELXL-97
_cell_angle_alpha 90.00
_cell_angle_beta 114.3250(10)
_cell_angle_gamma 90.00
_cell_formula_units_Z 4
_cell_length_a 35.7829(7)
_cell_length_b 10.3031(2)
_cell_length_c 16.4811(3)
_cell_measurement_reflns_used 2972
_cell_measurement_temperature 180(2)
_cell_measurement_theta_max 21.75
_cell_measurement_theta_min 2.33
_cell_volume 5536.75(19)
_computing_cell_refinement 'Bruker SMART'
_computing_data_collection 'Bruker SMART'
_computing_data_reduction 'Bruker SAINT'
_computing_molecular_graphics 'Bruker SHELXTL'
_computing_publication_material 'Bruker SHELXTL'
_computing_structure_refinement 'SHELXL-97 (Sheldrick, 1997)'
_computing_structure_solution 'SHELXS-97 (Sheldrick, 1990)'
_diffrn_ambient_temperature 180(2)
_diffrn_measured_fraction_theta_full 0.998
_diffrn_measured_fraction_theta_max 0.998
_diffrn_measurement_device_type 'CCD area detector'
_diffrn_measurement_method 'phi and omega scans'
_diffrn_radiation_monochromator graphite
_diffrn_radiation_source 'fine-focus sealed tube'
_diffrn_radiation_type MoK\a
_diffrn_radiation_wavelength 0.71073
_diffrn_reflns_av_R_equivalents 0.0733
_diffrn_reflns_av_sigmaI/netI 0.0684
_diffrn_reflns_limit_h_max 45
_diffrn_reflns_limit_h_min -45
_diffrn_reflns_limit_k_max 13
_diffrn_reflns_limit_k_min -12
_diffrn_reflns_limit_l_max 21
_diffrn_reflns_limit_l_min -20
_diffrn_reflns_number 26959
_diffrn_reflns_theta_full 27.14
_diffrn_reflns_theta_max 27.14
_diffrn_reflns_theta_min 2.07
_exptl_absorpt_coefficient_mu 0.525
_exptl_absorpt_correction_T_max 0.9494
_exptl_absorpt_correction_T_min 0.9023
_exptl_absorpt_correction_type multi-scan
_exptl_crystal_colour yellow
_exptl_crystal_density_diffrn 1.457
_exptl_crystal_density_method 'not measured'
_exptl_crystal_description plate
_exptl_crystal_F_000 2488
_exptl_crystal_size_max 0.20
_exptl_crystal_size_mid 0.10
_exptl_crystal_size_min 0.10
_refine_diff_density_max 0.301
_refine_diff_density_min -0.354
_refine_diff_density_rms 0.063
_refine_ls_extinction_method none
_refine_ls_goodness_of_fit_ref 1.015
_refine_ls_hydrogen_treatment constr
_refine_ls_matrix_type full
_refine_ls_number_parameters 393
_refine_ls_number_reflns 6118
_refine_ls_number_restraints 0
_refine_ls_restrained_S_all 1.015
_refine_ls_R_factor_all 0.0906
_refine_ls_R_factor_gt 0.0460
_refine_ls_shift/su_max 0.000
_refine_ls_shift/su_mean 0.000
_refine_ls_structure_factor_coef Fsqd
_refine_ls_weighting_details 'calc w=1/[\s^2^(Fo^2^)+(0.0370P)^2^+3.5400P] where P=(Fo^2^+2Fc^2^)/3'
_refine_ls_weighting_scheme calc
_refine_ls_wR_factor_gt 0.0882
_refine_ls_wR_factor_ref 0.1038
_reflns_number_gt 3951
_reflns_number_total 6118
_reflns_threshold_expression >2sigma(I)
_cod_data_source_file ic801269z_si_003.cif
_cod_data_source_block tm158a
_cod_depositor_comments
;
The following automatic conversions were performed:
'_symmetry_cell_setting' value 'Monoclinic' changed to 'monoclinic'
according to '/home/saulius/struct/CIF-dictionaries/cif_core.dic'
dictionary named 'cif_core.dic' version 2.4.1 from
2010-06-29.

'_exptl_absorpt_correction_type' value 'Multi-scan' changed
to 'multi-scan' according to
'/home/saulius/struct/CIF-dictionaries/cif_core.dic' dictionary named
'cif_core.dic' version 2.4.1 from 2010-06-29.

Automatic conversion script
Id: cif_fix_enum 1527 2010-12-29 10:47:43Z saulius 
;
_cod_original_cell_volume 5536.74(18)
_cod_database_code 4306468

loop_
_symmetry_equiv_pos_as_xyz
'x, y, z'
'-x, y, -z+1/2'
'x+1/2, y+1/2, z'
'-x+1/2, y+1/2, -z+1/2'
'-x, -y, -z'
'x, -y, z-1/2'
'-x+1/2, -y+1/2, -z'
'x+1/2, -y+1/2, z-1/2'

loop_
_atom_site_label
_atom_site_type_symbol
_atom_site_fract_x
_atom_site_fract_y
_atom_site_fract_z
_atom_site_U_iso_or_equiv
_atom_site_adp_type
_atom_site_occupancy
_atom_site_symmetry_multiplicity
_atom_site_calc_flag
_atom_site_refinement_flags
_atom_site_disorder_assembly
_atom_site_disorder_group
Zn1 Zn 0.0000 0.94683(4) 0.2500 0.02576(13) Uani 1 2 d S . .
F1 F -0.06647(5) 0.64670(19) 0.34639(12) 0.0616(5) Uani 1 1 d . . .
F2 F -0.09499(6) 0.55809(17) 0.21810(13) 0.0612(5) Uani 1 1 d . . .
F3 F -0.11844(5) 0.73568(18) 0.24521(13) 0.0571(5) Uani 1 1 d . . .
O1 O -0.05145(8) 0.7142(2) 0.16297(15) 0.0643(7) Uani 1 1 d . . .
O2 O -0.04139(5) 0.85054(17) 0.27607(12) 0.0334(4) Uani 1 1 d . . .
N1 N -0.03379(6) 1.01853(19) 0.12408(13) 0.0237(5) Uani 1 1 d . . .
N2 N -0.08803(6) 1.21028(19) 0.21682(13) 0.0230(5) Uani 1 1 d . . .
N3 N -0.25004(6) 1.0330(2) 0.03619(14) 0.0288(5) Uani 1 1 d . . .
N4 N -0.22083(7) 1.0446(2) -0.10768(16) 0.0387(6) Uani 1 1 d . . .
C1 C -0.05595(8) 0.7506(3) 0.22801(19) 0.0343(7) Uani 1 1 d . . .
C2 C -0.08364(9) 0.6704(3) 0.2596(2) 0.0399(7) Uani 1 1 d . . .
C3 C -0.03266(8) 0.9579(3) 0.05320(17) 0.0299(6) Uani 1 1 d . . .
H3A H -0.0138 0.8887 0.0628 0.036 Uiso 1 1 calc R . .
C4 C -0.05773(8) 0.9918(3) -0.03283(18) 0.0356(7) Uani 1 1 d . . .
H4B H -0.0553 0.9492 -0.0816 0.043 Uiso 1 1 calc R . .
C5 C -0.08641(8) 1.0885(3) -0.04726(19) 0.0358(7) Uani 1 1 d . . .
H5A H -0.1045 1.1120 -0.1062 0.043 Uiso 1 1 calc R . .
C6 C -0.08848(8) 1.1508(3) 0.02506(17) 0.0306(6) Uani 1 1 d . . .
H6A H -0.1085 1.2162 0.0166 0.037 Uiso 1 1 calc R . .
C7 C -0.06105(7) 1.1166(2) 0.10969(17) 0.0232(6) Uani 1 1 d . . .
C8 C -0.05632(7) 1.1861(2) 0.19085(16) 0.0225(5) Uani 1 1 d . . .
C9 C -0.01990(7) 1.2312(2) 0.25401(16) 0.0215(5) Uani 1 1 d . . .
C10 C -0.02846(7) 1.2805(2) 0.32602(16) 0.0230(5) Uani 1 1 d . . .
C11 C -0.00409(8) 1.3299(2) 0.41045(17) 0.0267(6) Uani 1 1 d . . .
H11A H 0.0243 1.3455 0.4276 0.032 Uiso 1 1 calc R . .
C12 C -0.02204(8) 1.3553(2) 0.46820(18) 0.0317(6) Uani 1 1 d . . .
H12A H -0.0055 1.3850 0.5267 0.038 Uiso 1 1 calc R . .
C13 C -0.06404(8) 1.3384(2) 0.44240(18) 0.0303(6) Uani 1 1 d . . .
H13A H -0.0755 1.3566 0.4839 0.036 Uiso 1 1 calc R . .
C14 C -0.08933(8) 1.2961(2) 0.35857(17) 0.0282(6) Uani 1 1 d . . .
H14A H -0.1181 1.2878 0.3405 0.034 Uiso 1 1 calc R . .
C15 C -0.07089(7) 1.2660(2) 0.30134(16) 0.0228(5) Uani 1 1 d . . .
C16 C -0.12917(7) 1.1648(2) 0.17327(16) 0.0229(6) Uani 1 1 d . . .
C17 C -0.13685(7) 1.0342(2) 0.15328(17) 0.0284(6) Uani 1 1 d . . .
H17A H -0.1147 0.9744 0.1699 0.034 Uiso 1 1 calc R . .
C18 C -0.17668(7) 0.9911(3) 0.10920(17) 0.0297(6) Uani 1 1 d . . .
H18A H -0.1819 0.9016 0.0953 0.036 Uiso 1 1 calc R . .
C19 C -0.20893(7) 1.0776(2) 0.08526(17) 0.0263(6) Uani 1 1 d . . .
C20 C -0.20141(8) 1.2075(3) 0.10761(17) 0.0282(6) Uani 1 1 d . . .
H20A H -0.2236 1.2665 0.0932 0.034 Uiso 1 1 calc R . .
C22 C -0.26359(8) 0.9586(3) -0.04130(17) 0.0283(6) Uani 1 1 d . . .
C21 C -0.16161(7) 1.2510(2) 0.15080(16) 0.0266(6) Uani 1 1 d . . .
H21A H -0.1564 1.3404 0.1652 0.032 Uiso 1 1 calc R . .
C23 C -0.30334(8) 0.9250(2) -0.06517(18) 0.0305(6) Uani 1 1 d . . .
H23A H -0.3196 0.8739 -0.1152 0.037 Uiso 1 1 calc R . .
C24 C -0.31646(8) 0.9803(2) -0.00166(17) 0.0284(6) Uani 1 1 d . . .
C25 C -0.35359(8) 0.9812(3) 0.00794(19) 0.0361(7) Uani 1 1 d . . .
H25A H -0.3772 0.9396 -0.0346 0.043 Uiso 1 1 calc R . .
C26 C -0.35502(8) 1.0436(3) 0.08028(19) 0.0372(7) Uani 1 1 d . . .
H26A H -0.3801 1.0446 0.0872 0.045 Uiso 1 1 calc R . .
C27 C -0.32105(9) 1.1051(3) 0.1435(2) 0.0380(7) Uani 1 1 d . . .
H27A H -0.3230 1.1454 0.1934 0.046 Uiso 1 1 calc R . .
C28 C -0.28407(8) 1.1082(3) 0.13428(19) 0.0366(7) Uani 1 1 d . . .
H28A H -0.2607 1.1513 0.1766 0.044 Uiso 1 1 calc R . .
C29 C -0.28272(7) 1.0460(3) 0.06100(17) 0.0274(6) Uani 1 1 d . . .
C30 C -0.23697(7) 0.9364(3) -0.08856(17) 0.0298(6) Uani 1 1 d . . .
C31 C -0.22959(9) 0.8133(3) -0.11175(19) 0.0398(7) Uani 1 1 d . . .
H31A H -0.2426 0.7400 -0.0997 0.048 Uiso 1 1 calc R . .
C32 C -0.20305(9) 0.7982(3) -0.15277(19) 0.0426(8) Uani 1 1 d . . .
H32A H -0.1967 0.7143 -0.1675 0.051 Uiso 1 1 calc R . .
C33 C -0.18599(9) 0.9076(3) -0.1718(2) 0.0443(8) Uani 1 1 d . . .
H33A H -0.1677 0.9008 -0.2002 0.053 Uiso 1 1 calc R . .
C34 C -0.19596(9) 1.0271(3) -0.1488(2) 0.0433(8) Uani 1 1 d . . .
H34A H -0.1844 1.1019 -0.1631 0.052 Uiso 1 1 calc R . .

loop_
_atom_site_aniso_label
_atom_site_aniso_U_11
_atom_site_aniso_U_22
_atom_site_aniso_U_33
_atom_site_aniso_U_23
_atom_site_aniso_U_13
_atom_site_aniso_U_12
Zn1 0.0244(2) 0.0260(2) 0.0291(3) 0.000 0.0131(2) 0.000
F1 0.0540(11) 0.0798(14) 0.0402(11) 0.0212(10) 0.0086(9) -0.0223(10)
F2 0.0713(13) 0.0384(10) 0.0686(13) -0.0049(10) 0.0235(11) -0.0244(10)
F3 0.0365(10) 0.0578(12) 0.0741(14) 0.0077(10) 0.0198(10) -0.0072(9)
O1 0.103(2) 0.0545(15) 0.0512(15) -0.0146(12) 0.0474(15) -0.0255(14)
O2 0.0336(11) 0.0326(11) 0.0348(11) -0.0024(9) 0.0148(9) -0.0110(9)
N1 0.0211(11) 0.0241(12) 0.0285(12) -0.0036(9) 0.0127(10) -0.0033(9)
N2 0.0169(11) 0.0261(11) 0.0258(12) 0.0002(9) 0.0085(9) 0.0008(9)
N3 0.0210(11) 0.0358(13) 0.0304(13) -0.0045(10) 0.0115(10) -0.0039(10)
N4 0.0363(13) 0.0425(14) 0.0451(15) -0.0024(12) 0.0245(12) -0.0031(12)
C1 0.0381(17) 0.0322(16) 0.0315(17) 0.0064(13) 0.0133(14) -0.0034(13)
C2 0.0341(17) 0.0390(17) 0.0360(18) 0.0035(14) 0.0036(14) -0.0095(14)
C3 0.0341(15) 0.0273(14) 0.0323(16) -0.0048(12) 0.0178(13) -0.0015(12)
C4 0.0394(17) 0.0419(17) 0.0299(17) -0.0084(13) 0.0187(14) -0.0091(14)
C5 0.0335(16) 0.0441(18) 0.0255(16) 0.0003(13) 0.0078(13) -0.0096(13)
C6 0.0254(14) 0.0353(16) 0.0290(16) 0.0027(12) 0.0089(13) -0.0003(12)
C7 0.0159(12) 0.0292(14) 0.0263(15) -0.0017(11) 0.0107(11) -0.0061(11)
C8 0.0201(13) 0.0240(13) 0.0263(14) 0.0025(11) 0.0123(12) 0.0009(11)
C9 0.0188(13) 0.0206(12) 0.0275(14) 0.0021(11) 0.0119(11) 0.0029(10)
C10 0.0220(13) 0.0216(13) 0.0262(14) 0.0019(11) 0.0107(12) 0.0012(10)
C11 0.0215(13) 0.0227(14) 0.0327(16) -0.0024(11) 0.0077(12) 0.0000(11)
C12 0.0354(16) 0.0273(15) 0.0291(16) -0.0030(12) 0.0100(13) 0.0025(12)
C13 0.0333(15) 0.0310(15) 0.0316(16) -0.0007(12) 0.0184(13) 0.0068(12)
C14 0.0238(14) 0.0303(15) 0.0338(16) 0.0019(12) 0.0154(13) 0.0039(11)
C15 0.0223(13) 0.0202(13) 0.0257(14) 0.0008(11) 0.0096(12) 0.0028(10)
C16 0.0157(12) 0.0315(14) 0.0224(14) 0.0016(11) 0.0089(11) -0.0024(11)
C17 0.0205(13) 0.0272(15) 0.0383(16) 0.0011(12) 0.0127(12) 0.0027(11)
C18 0.0264(14) 0.0280(14) 0.0351(16) -0.0009(12) 0.0132(13) -0.0018(11)
C19 0.0194(13) 0.0344(16) 0.0245(15) -0.0003(11) 0.0085(12) -0.0007(11)
C20 0.0220(14) 0.0308(15) 0.0309(15) 0.0032(12) 0.0100(12) 0.0061(11)
C22 0.0264(14) 0.0298(14) 0.0289(15) 0.0015(12) 0.0117(12) 0.0005(12)
C21 0.0250(14) 0.0261(14) 0.0291(15) 0.0009(11) 0.0117(12) 0.0005(11)
C23 0.0263(14) 0.0320(16) 0.0318(16) -0.0019(12) 0.0105(13) -0.0040(12)
C24 0.0250(14) 0.0288(15) 0.0314(16) 0.0034(12) 0.0115(12) 0.0001(11)
C25 0.0273(15) 0.0383(17) 0.0431(18) 0.0000(14) 0.0149(14) -0.0038(12)
C26 0.0277(15) 0.0414(17) 0.0501(19) 0.0036(15) 0.0238(15) -0.0017(13)
C27 0.0377(17) 0.0417(17) 0.0416(18) -0.0038(14) 0.0234(15) -0.0008(14)
C28 0.0264(15) 0.0443(17) 0.0387(18) -0.0066(14) 0.0129(14) -0.0049(13)
C29 0.0193(13) 0.0313(14) 0.0320(15) 0.0026(12) 0.0109(12) -0.0004(12)
C30 0.0218(13) 0.0384(16) 0.0273(15) -0.0041(13) 0.0082(12) -0.0012(12)
C31 0.0420(17) 0.0413(18) 0.0371(18) 0.0034(14) 0.0172(15) 0.0029(14)
C32 0.0478(19) 0.0450(19) 0.0395(19) 0.0012(14) 0.0226(16) 0.0122(15)
C33 0.0400(18) 0.060(2) 0.0401(19) -0.0038(15) 0.0233(16) 0.0053(15)
C34 0.0392(17) 0.051(2) 0.0456(19) -0.0026(15) 0.0236(16) -0.0048(15)

loop_
_atom_type_symbol
_atom_type_description
_atom_type_scat_dispersion_real
_atom_type_scat_dispersion_imag
_atom_type_scat_source
C C 0.0033 0.0016 'International Tables Vol C Tables 4.2.6.8 and 6.1.1.4'
H H 0.0000 0.0000 'International Tables Vol C Tables 4.2.6.8 and 6.1.1.4'
N N 0.0061 0.0033 'International Tables Vol C Tables 4.2.6.8 and 6.1.1.4'
O O 0.0106 0.0060 'International Tables Vol C Tables 4.2.6.8 and 6.1.1.4'
F F 0.0171 0.0103 'International Tables Vol C Tables 4.2.6.8 and 6.1.1.4'
Zn Zn 0.2839 1.4301 'International Tables Vol C Tables 4.2.6.8 and 6.1.1.4'

loop_
_geom_angle_atom_site_label_1
_geom_angle_atom_site_label_2
_geom_angle_atom_site_label_3
_geom_angle
_geom_angle_site_symmetry_1
_geom_angle_site_symmetry_3
_geom_angle_publ_flag
O2 Zn1 O2 119.57(11) . 2 ?
O2 Zn1 N1 98.20(7) . 2 ?
O2 Zn1 N1 102.60(7) 2 2 ?
O2 Zn1 N1 102.60(7) . . ?
O2 Zn1 N1 98.20(7) 2 . ?
N1 Zn1 N1 137.99(11) 2 . ?
C1 O2 Zn1 115.03(17) . . ?
C3 N1 C7 118.2(2) . . ?
C3 N1 Zn1 119.67(17) . . ?
C7 N1 Zn1 121.65(16) . . ?
C8 N2 C15 107.61(19) . . ?
C8 N2 C16 126.2(2) . . ?
C15 N2 C16 125.22(19) . . ?
C22 N3 C29 107.7(2) . . ?
C22 N3 C19 125.6(2) . . ?
C29 N3 C19 126.4(2) . . ?
C34 N4 C30 116.5(2) . . ?
O1 C1 O2 129.4(3) . . ?
O1 C1 C2 118.3(3) . . ?
O2 C1 C2 112.3(2) . . ?
F2 C2 F1 107.7(2) . . ?
F2 C2 F3 106.3(2) . . ?
F1 C2 F3 105.5(3) . . ?
F2 C2 C1 113.5(3) . . ?
F1 C2 C1 112.8(2) . . ?
F3 C2 C1 110.5(2) . . ?
N1 C3 C4 122.7(2) . . ?
N1 C3 H3A 118.7 . . ?
C4 C3 H3A 118.7 . . ?
C3 C4 C5 119.0(3) . . ?
C3 C4 H4B 120.5 . . ?
C5 C4 H4B 120.5 . . ?
C4 C5 C6 119.2(3) . . ?
C4 C5 H5A 120.4 . . ?
C6 C5 H5A 120.4 . . ?
C7 C6 C5 118.9(3) . . ?
C7 C6 H6A 120.5 . . ?
C5 C6 H6A 120.5 . . ?
N1 C7 C6 121.9(2) . . ?
N1 C7 C8 113.6(2) . . ?
C6 C7 C8 124.4(2) . . ?
C9 C8 N2 110.3(2) . . ?
C9 C8 C7 125.1(2) . . ?
N2 C8 C7 124.6(2) . . ?
C8 C9 C10 106.73(19) . . ?
C8 C9 C9 125.4(3) . 2 ?
C10 C9 C9 127.8(3) . 2 ?
C11 C10 C15 118.8(2) . . ?
C11 C10 C9 133.9(2) . . ?
C15 C10 C9 107.2(2) . . ?
C12 C11 C10 118.7(2) . . ?
C12 C11 H11A 120.6 . . ?
C10 C11 H11A 120.6 . . ?
C11 C12 C13 121.2(3) . . ?
C11 C12 H12A 119.4 . . ?
C13 C12 H12A 119.4 . . ?
C14 C13 C12 121.8(2) . . ?
C14 C13 H13A 119.1 . . ?
C12 C13 H13A 119.1 . . ?
C13 C14 C15 116.9(2) . . ?
C13 C14 H14A 121.5 . . ?
C15 C14 H14A 121.5 . . ?
C14 C15 N2 129.3(2) . . ?
C14 C15 C10 122.5(2) . . ?
N2 C15 C10 108.1(2) . . ?
C21 C16 C17 119.8(2) . . ?
C21 C16 N2 120.1(2) . . ?
C17 C16 N2 120.1(2) . . ?
C18 C17 C16 119.9(2) . . ?
C18 C17 H17A 120.0 . . ?
C16 C17 H17A 120.0 . . ?
C17 C18 C19 120.2(2) . . ?
C17 C18 H18A 119.9 . . ?
C19 C18 H18A 119.9 . . ?
C18 C19 C20 120.0(2) . . ?
C18 C19 N3 119.9(2) . . ?
C20 C19 N3 120.1(2) . . ?
C21 C20 C19 119.8(2) . . ?
C21 C20 H20A 120.1 . . ?
C19 C20 H20A 120.1 . . ?
C23 C22 N3 109.5(2) . . ?
C23 C22 C30 129.5(2) . . ?
N3 C22 C30 120.8(2) . . ?
C20 C21 C16 120.2(2) . . ?
C20 C21 H21A 119.9 . . ?
C16 C21 H21A 119.9 . . ?
C22 C23 C24 107.9(2) . . ?
C22 C23 H23A 126.0 . . ?
C24 C23 H23A 126.0 . . ?
C29 C24 C25 118.9(2) . . ?
C29 C24 C23 106.8(2) . . ?
C25 C24 C23 134.3(3) . . ?
C26 C25 C24 118.5(3) . . ?
C26 C25 H25A 120.8 . . ?
C24 C25 H25A 120.8 . . ?
C25 C26 C27 122.1(2) . . ?
C25 C26 H26A 118.9 . . ?
C27 C26 H26A 118.9 . . ?
C26 C27 C28 120.5(3) . . ?
C26 C27 H27A 119.8 . . ?
C28 C27 H27A 119.8 . . ?
C29 C28 C27 117.4(3) . . ?
C29 C28 H28A 121.3 . . ?
C27 C28 H28A 121.3 . . ?
C28 C29 N3 129.4(2) . . ?
C28 C29 C24 122.6(2) . . ?
N3 C29 C24 108.1(2) . . ?
N4 C30 C31 123.0(2) . . ?
N4 C30 C22 115.2(2) . . ?
C31 C30 C22 121.8(2) . . ?
C30 C31 C32 119.1(3) . . ?
C30 C31 H31A 120.4 . . ?
C32 C31 H31A 120.4 . . ?
C33 C32 C31 118.5(3) . . ?
C33 C32 H32A 120.8 . . ?
C31 C32 H32A 120.8 . . ?
C32 C33 C34 118.6(3) . . ?
C32 C33 H33A 120.7 . . ?
C34 C33 H33A 120.7 . . ?
N4 C34 C33 124.3(3) . . ?
N4 C34 H34A 117.9 . . ?
C33 C34 H34A 117.9 . . ?

loop_
_geom_bond_atom_site_label_1
_geom_bond_atom_site_label_2
_geom_bond_distance
_geom_bond_site_symmetry_2
_geom_bond_publ_flag
Zn1 O2 1.9716(17) . ?
Zn1 O2 1.9716(17) 2 ?
Zn1 N1 2.061(2) 2 ?
Zn1 N1 2.061(2) . ?
F1 C2 1.326(3) . ?
F2 C2 1.321(3) . ?
F3 C2 1.347(3) . ?
O1 C1 1.207(3) . ?
O2 C1 1.272(3) . ?
N1 C3 1.340(3) . ?
N1 C7 1.356(3) . ?
N2 C8 1.390(3) . ?
N2 C15 1.394(3) . ?
N2 C16 1.425(3) . ?
N3 C22 1.394(3) . ?
N3 C29 1.395(3) . ?
N3 C19 1.431(3) . ?
N4 C34 1.334(3) . ?
N4 C30 1.351(3) . ?
C1 C2 1.537(4) . ?
C3 C4 1.375(4) . ?
C3 H3A 0.9500 . ?
C4 C5 1.379(4) . ?
C4 H4B 0.9500 . ?
C5 C6 1.383(4) . ?
C5 H5A 0.9500 . ?
C6 C7 1.380(3) . ?
C6 H6A 0.9500 . ?
C7 C8 1.464(3) . ?
C8 C9 1.371(3) . ?
C9 C10 1.435(3) . ?
C9 C9 1.484(4) 2 ?
C10 C11 1.399(3) . ?
C10 C15 1.408(3) . ?
C11 C12 1.375(3) . ?
C11 H11A 0.9500 . ?
C12 C13 1.394(3) . ?
C12 H12A 0.9500 . ?
C13 C14 1.374(3) . ?
C13 H13A 0.9500 . ?
C14 C15 1.391(3) . ?
C14 H14A 0.9500 . ?
C16 C21 1.385(3) . ?
C16 C17 1.386(3) . ?
C17 C18 1.380(3) . ?
C17 H17A 0.9500 . ?
C18 C19 1.381(3) . ?
C18 H18A 0.9500 . ?
C19 C20 1.385(3) . ?
C20 C21 1.379(3) . ?
C20 H20A 0.9500 . ?
C22 C23 1.355(3) . ?
C22 C30 1.476(3) . ?
C21 H21A 0.9500 . ?
C23 C24 1.430(3) . ?
C23 H23A 0.9500 . ?
C24 C29 1.399(3) . ?
C24 C25 1.401(3) . ?
C25 C26 1.374(4) . ?
C25 H25A 0.9500 . ?
C26 C27 1.386(4) . ?
C26 H26A 0.9500 . ?
C27 C28 1.393(3) . ?
C27 H27A 0.9500 . ?
C28 C29 1.386(4) . ?
C28 H28A 0.9500 . ?
C30 C31 1.381(4) . ?
C31 C32 1.383(4) . ?
C31 H31A 0.9500 . ?
C32 C33 1.378(4) . ?
C32 H32A 0.9500 . ?
C33 C34 1.378(4) . ?
C33 H33A 0.9500 . ?
C34 H34A 0.9500 . ?
